data_7242089
loop_
_publ_author_name
'Sundareswaran, Supriya'
'Karuppannan, Srinivasan'

_publ_section_title
;
 Nucleation control and separation of vanillin polymorphs I and II through
 the swift cooling crystallization process
;
_journal_issue 7
_journal_name_full CrystEngComm
_journal_page_first 1634
_journal_page_last 1642
_journal_paper_doi 10.1039/D0CE01557A
_journal_volume 23
_journal_year 2021
_chemical_formula_sum 'C8 H8 O3'
_chemical_formula_weight 152.14
_chemical_name_systematic Vanillin
_space_group_crystal_system monoclinic
_space_group_IT_number 4
_space_group_name_Hall 'P 2yb'
_space_group_name_H-M_alt 'P 1 21 1'
_atom_sites_solution_hydrogens geom
_audit_creation_method SHELXL-2016/6
_audit_update_record
;
2019-08-21 deposited with the CCDC.	2021-01-13 downloaded from the CCDC.
;
_cell_angle_alpha 90
_cell_angle_beta 115.475(2)
_cell_angle_gamma 90
_cell_formula_units_Z 8
_cell_length_a 14.0276(8)
_cell_length_b 7.8650(4)
_cell_length_c 14.9871(8)
_cell_measurement_reflns_used 9955
_cell_measurement_temperature 296(2)
_cell_measurement_theta_max 26.66
_cell_measurement_theta_min 2.63
_cell_volume 1492.72(14)
_computing_cell_refinement 'Bruker SAINT'
_computing_data_collection 'Bruker APEX2'
_computing_data_reduction 'Bruker SAINT'
_computing_molecular_graphics 'Bruker SHELXTL'
_computing_publication_material 'Bruker SHELXTL'
_computing_structure_refinement 'SHELXL-2016/6 (Sheldrick, 2016)'
_computing_structure_solution 'SHELXT 2014/5 (Sheldrick, 2014)'
_diffrn_ambient_temperature 296(2)
_diffrn_measured_fraction_theta_full 0.999
_diffrn_measured_fraction_theta_max 0.995
_diffrn_measurement_device_type 'Bruker APEX-II CCD'
_diffrn_measurement_method '\f and \w scans'
_diffrn_radiation_type MoK\a
_diffrn_radiation_wavelength 0.71073
_diffrn_reflns_av_R_equivalents 0.0446
_diffrn_reflns_av_unetI/netI 0.0304
_diffrn_reflns_Laue_measured_fraction_full 0.999
_diffrn_reflns_Laue_measured_fraction_max 0.995
_diffrn_reflns_limit_h_max 18
_diffrn_reflns_limit_h_min -18
_diffrn_reflns_limit_k_max 10
_diffrn_reflns_limit_k_min -10
_diffrn_reflns_limit_l_max 19
_diffrn_reflns_limit_l_min -19
_diffrn_reflns_number 43087
_diffrn_reflns_point_group_measured_fraction_full 0.998
_diffrn_reflns_point_group_measured_fraction_max 0.993
_diffrn_reflns_theta_full 25.242
_diffrn_reflns_theta_max 27.193
_diffrn_reflns_theta_min 2.634
_exptl_absorpt_coefficient_mu 0.104
_exptl_absorpt_correction_type none
_exptl_crystal_colour white
_exptl_crystal_density_diffrn 1.354
_exptl_crystal_description PLATE
_exptl_crystal_F_000 640
_exptl_crystal_recrystallization_method 'Solution Crystallization'
_exptl_crystal_size_max 0.300
_exptl_crystal_size_mid 0.200
_exptl_crystal_size_min 0.200
_refine_diff_density_max 0.184
_refine_diff_density_min -0.177
_refine_diff_density_rms 0.050
_refine_ls_abs_structure_details
;
 Flack x determined using 1963 quotients [(I+)-(I-)]/[(I+)+(I-)]
 (Parsons, Flack and Wagner, Acta Cryst. B69 (2013) 249-259).
;
_refine_ls_abs_structure_Flack 0.3(2)
_refine_ls_extinction_coef 0.025(2)
_refine_ls_extinction_expression Fc^*^=kFc[1+0.001xFc^2^\l^3^/sin(2\q)]^-1/4^
_refine_ls_extinction_method 'SHELXL-2016/6 (Sheldrick 2016)'
_refine_ls_goodness_of_fit_ref 1.105
_refine_ls_hydrogen_treatment constr
_refine_ls_matrix_type full
_refine_ls_number_parameters 406
_refine_ls_number_reflns 6592
_refine_ls_number_restraints 1
_refine_ls_restrained_S_all 1.105
_refine_ls_R_factor_all 0.0633
_refine_ls_R_factor_gt 0.0457
_refine_ls_shift/su_max 0.000
_refine_ls_shift/su_mean 0.000
_refine_ls_structure_factor_coef Fsqd
_refine_ls_weighting_details 'w=1/[\s^2^(Fo^2^)+(0.0449P)^2^+0.3255P] where P=(Fo^2^+2Fc^2^)/3'
_refine_ls_weighting_scheme calc
_refine_ls_wR_factor_gt 0.1072
_refine_ls_wR_factor_ref 0.1137
_reflns_Friedel_coverage 0.857
_reflns_Friedel_fraction_full 0.998
_reflns_Friedel_fraction_max 0.990
_reflns_number_gt 5214
_reflns_number_total 6592
_reflns_threshold_expression 'I > 2\s(I)'
_cod_data_source_file d0ce01557a2.cif
_cod_data_source_block P21_a
_cod_depositor_comments 'Adding full bibliography for 7242089--7242090.cif.'
_cod_original_sg_symbol_H-M 'P 21'
_cod_database_code 7242089
_shelx_space_group_comment
;
The symmetry employed for this shelxl refinement is uniquely defined
by the following loop, which should always be used as a source of
symmetry information in preference to the above space-group names.
They are only intended as comments.
;
_shelx_estimated_absorpt_t_min 0.969
_shelx_estimated_absorpt_t_max 0.979

loop_
_space_group_symop_operation_xyz
'x, y, z'
'-x, y+1/2, -z'

loop_
_atom_site_label
_atom_site_type_symbol
_atom_site_fract_x
_atom_site_fract_y
_atom_site_fract_z
_atom_site_U_iso_or_equiv
_atom_site_adp_type
_atom_site_occupancy
_atom_site_site_symmetry_order
_atom_site_calc_flag
_atom_site_refinement_flags_posn
_atom_site_refinement_flags_adp
_atom_site_refinement_flags_occupancy
_atom_site_disorder_assembly
_atom_site_disorder_group
O3 O 0.18272(16) 0.0873(3) 0.77753(14) 0.0488(6) Uani 1 1 d . . . . .
O9 O 0.79955(16) 0.1421(3) 0.27477(14) 0.0502(6) Uani 1 1 d . . . . .
O2 O 0.05881(16) 0.1027(4) 0.58379(15) 0.0570(6) Uani 1 1 d . . . . .
H2 H 0.049806 0.056231 0.628542 0.085 Uiso 1 1 calc R U . . .
O8 O 0.71468(18) 0.0617(4) 0.08350(16) 0.0607(7) Uani 1 1 d . . . . .
H8 H 0.776506 0.057376 0.124494 0.091 Uiso 1 1 calc R U . . .
O6 O 0.63785(16) 0.6092(3) 0.69675(15) 0.0563(6) Uani 1 1 d . . . . .
O5 O 0.70716(18) 0.5730(4) 0.89226(16) 0.0633(7) Uani 1 1 d . . . . .
H5 H 0.654860 0.532732 0.846819 0.095 Uiso 1 1 calc R U . . .
O12 O 0.26410(18) 0.6527(4) 0.19431(15) 0.0614(7) Uani 1 1 d . . . . .
O4 O 0.95543(19) 0.9139(4) 0.66826(18) 0.0653(7) Uani 1 1 d . . . . .
O1 O 0.52626(19) 0.3898(4) 0.8080(2) 0.0673(7) Uani 1 1 d . . . . .
O10 O -0.08553(19) 0.9405(4) 0.1608(2) 0.0690(7) Uani 1 1 d . . . . .
O7 O 0.4924(2) 0.4724(4) 0.3086(2) 0.0706(8) Uani 1 1 d . . . . .
O11 O 0.3770(2) 0.6351(5) 0.38884(18) 0.0785(9) Uani 1 1 d . . . . .
H11 H 0.388561 0.597901 0.343342 0.118 Uiso 1 1 calc R U . . .
C5 C 0.1565(2) 0.1689(4) 0.6198(2) 0.0409(7) Uani 1 1 d . . . . .
C29 C 0.6584(2) 0.1522(4) 0.1203(2) 0.0436(7) Uani 1 1 d . . . . .
C3 C 0.3224(2) 0.2371(4) 0.7551(2) 0.0406(7) Uani 1 1 d . . . . .
H3 H 0.366799 0.237157 0.822375 0.049 Uiso 1 1 calc R U . . .
C30 C 0.6986(2) 0.1959(4) 0.2205(2) 0.0398(7) Uani 1 1 d . . . . .
C6 C 0.1899(3) 0.2428(5) 0.5548(2) 0.0520(8) Uani 1 1 d . . . . .
H6 H 0.145199 0.245476 0.487571 0.062 Uiso 1 1 calc R U . . .
C31 C 0.6377(2) 0.2853(4) 0.2548(2) 0.0420(7) Uani 1 1 d . . . . .
H31 H 0.664289 0.313776 0.321402 0.050 Uiso 1 1 calc R U . . .
C4 C 0.2244(2) 0.1655(4) 0.7217(2) 0.0374(6) Uani 1 1 d . . . . .
C13 C 0.7685(2) 0.6485(4) 0.8557(2) 0.0455(7) Uani 1 1 d . . . . .
C15 C 0.8015(2) 0.7495(4) 0.7204(2) 0.0432(7) Uani 1 1 d . . . . .
H15 H 0.779791 0.764305 0.652915 0.052 Uiso 1 1 calc R U . . .
C2 C 0.3562(2) 0.3102(4) 0.6886(2) 0.0462(7) Uani 1 1 d . . . . .
C10 C 0.9008(2) 0.8070(4) 0.7872(2) 0.0470(8) Uani 1 1 d . . . . .
C14 C 0.7360(2) 0.6715(4) 0.7539(2) 0.0407(7) Uani 1 1 d . . . . .
C21 C 0.2803(3) 0.7030(5) 0.3525(2) 0.0526(8) Uani 1 1 d . . . . .
C20 C 0.2176(2) 0.7154(4) 0.2495(2) 0.0454(7) Uani 1 1 d . . . . .
C19 C 0.1192(2) 0.7861(4) 0.2150(2) 0.0452(7) Uani 1 1 d . . . . .
H19 H 0.077459 0.794656 0.147349 0.054 Uiso 1 1 calc R U . . .
C8 C 0.2461(3) 0.0842(5) 0.8819(2) 0.0554(9) Uani 1 1 d . . . . .
H8A H 0.313532 0.034539 0.895542 0.083 Uiso 1 1 calc R U . . .
H8B H 0.211432 0.017825 0.912934 0.083 Uiso 1 1 calc R U . . .
H8C H 0.256072 0.198168 0.907202 0.083 Uiso 1 1 calc R U . . .
C26 C 0.5358(2) 0.3338(4) 0.1899(3) 0.0487(8) Uani 1 1 d . . . . .
C27 C 0.4971(2) 0.2938(5) 0.0911(3) 0.0559(9) Uani 1 1 d . . . . .
H27 H 0.429432 0.328186 0.047908 0.067 Uiso 1 1 calc R U . . .
C18 C 0.0810(3) 0.8459(4) 0.2819(3) 0.0470(8) Uani 1 1 d . . . . .
C23 C 0.1429(3) 0.8336(5) 0.3821(3) 0.0599(10) Uani 1 1 d . . . . .
H23 H 0.117365 0.871834 0.426443 0.072 Uiso 1 1 calc R U . . .
C28 C 0.5576(3) 0.2035(5) 0.0556(2) 0.0567(9) Uani 1 1 d . . . . .
H28 H 0.531007 0.177084 -0.011213 0.068 Uiso 1 1 calc R U . . .
C7 C 0.2896(3) 0.3127(5) 0.5895(3) 0.0556(9) Uani 1 1 d . . . . .
H7 H 0.311991 0.361892 0.545293 0.067 Uiso 1 1 calc R U . . .
C1 C 0.4611(3) 0.3862(5) 0.7243(3) 0.0594(9) Uani 1 1 d . . . . .
H1 H 0.478788 0.436515 0.677302 0.071 Uiso 1 1 calc R U . . .
C32 C 0.8466(3) 0.1821(5) 0.3768(2) 0.0556(9) Uani 1 1 d . . . . .
H32A H 0.846092 0.303062 0.385043 0.083 Uiso 1 1 calc R U . . .
H32B H 0.918124 0.141633 0.406282 0.083 Uiso 1 1 calc R U . . .
H32C H 0.807506 0.128615 0.408207 0.083 Uiso 1 1 calc R U . . .
C22 C 0.2419(3) 0.7652(6) 0.4163(3) 0.0649(11) Uani 1 1 d . . . . .
H22 H 0.284018 0.760753 0.484033 0.078 Uiso 1 1 calc R U . . .
C16 C 0.5956(3) 0.6406(6) 0.5930(2) 0.0710(12) Uani 1 1 d . . . . .
H16A H 0.590725 0.760979 0.581324 0.106 Uiso 1 1 calc R U . . .
H16B H 0.526614 0.590768 0.560809 0.106 Uiso 1 1 calc R U . . .
H16C H 0.641115 0.591174 0.567146 0.106 Uiso 1 1 calc R U . . .
C12 C 0.8664(3) 0.7073(5) 0.9209(2) 0.0615(10) Uani 1 1 d . . . . .
H12 H 0.888369 0.693347 0.988473 0.074 Uiso 1 1 calc R U . . .
C9 C 0.9722(3) 0.8903(5) 0.7532(3) 0.0593(9) Uani 1 1 d . . . . .
H9 H 1.036378 0.928579 0.801410 0.071 Uiso 1 1 calc R U . . .
C17 C -0.0241(3) 0.9206(5) 0.2462(3) 0.0585(9) Uani 1 1 d . . . . .
H17 H -0.045822 0.956205 0.293679 0.070 Uiso 1 1 calc R U . . .
C25 C 0.4689(3) 0.4296(5) 0.2247(3) 0.0586(9) Uani 1 1 d . . . . .
H25 H 0.402081 0.460240 0.177635 0.070 Uiso 1 1 calc R U . . .
C11 C 0.9320(3) 0.7863(6) 0.8871(2) 0.0627(10) Uani 1 1 d . . . . .
H11A H 0.997716 0.825948 0.931854 0.075 Uiso 1 1 calc R U . . .
C24 C 0.2067(3) 0.6658(6) 0.0891(2) 0.0707(11) Uani 1 1 d . . . . .
H24A H 0.140638 0.606864 0.068022 0.106 Uiso 1 1 calc R U . . .
H24B H 0.247307 0.616043 0.058104 0.106 Uiso 1 1 calc R U . . .
H24C H 0.193645 0.783438 0.070684 0.106 Uiso 1 1 calc R U . . .

loop_
_atom_site_aniso_label
_atom_site_aniso_U_11
_atom_site_aniso_U_22
_atom_site_aniso_U_33
_atom_site_aniso_U_23
_atom_site_aniso_U_13
_atom_site_aniso_U_12
O3 0.0402(11) 0.0699(15) 0.0323(10) 0.0011(10) 0.0116(9) -0.0138(11)
O9 0.0354(10) 0.0702(16) 0.0370(11) -0.0030(11) 0.0079(9) 0.0127(11)
O2 0.0414(11) 0.0802(18) 0.0389(11) 0.0054(12) 0.0075(9) -0.0137(12)
O8 0.0482(13) 0.0890(19) 0.0414(12) -0.0070(13) 0.0161(10) 0.0152(14)
O6 0.0385(11) 0.0809(18) 0.0398(11) 0.0051(12) 0.0077(9) -0.0164(12)
O5 0.0495(13) 0.094(2) 0.0436(12) 0.0036(13) 0.0177(10) -0.0216(14)
O12 0.0532(13) 0.0929(19) 0.0413(12) 0.0034(13) 0.0234(10) 0.0248(14)
O4 0.0567(14) 0.0872(19) 0.0578(15) -0.0112(14) 0.0300(12) -0.0251(14)
O1 0.0450(13) 0.0807(19) 0.0713(18) -0.0027(15) 0.0205(13) -0.0146(13)
O10 0.0458(13) 0.087(2) 0.0722(18) 0.0039(15) 0.0240(13) 0.0162(13)
O7 0.0610(16) 0.074(2) 0.087(2) -0.0061(15) 0.0415(15) 0.0109(14)
O11 0.0560(15) 0.121(3) 0.0481(14) -0.0017(16) 0.0122(11) 0.0349(16)
C5 0.0378(15) 0.0451(17) 0.0359(15) 0.0013(13) 0.0123(12) -0.0007(14)
C29 0.0393(15) 0.0497(19) 0.0396(15) 0.0017(14) 0.0148(13) 0.0037(14)
C3 0.0371(15) 0.0435(17) 0.0371(15) -0.0007(13) 0.0120(12) -0.0005(13)
C30 0.0331(14) 0.0423(18) 0.0413(15) 0.0033(13) 0.0134(12) 0.0027(13)
C6 0.0546(19) 0.061(2) 0.0336(15) 0.0031(15) 0.0129(14) -0.0054(17)
C31 0.0381(15) 0.0441(17) 0.0424(16) 0.0012(14) 0.0160(13) 0.0019(13)
C4 0.0350(14) 0.0419(17) 0.0364(15) -0.0006(13) 0.0162(12) -0.0001(13)
C13 0.0382(15) 0.054(2) 0.0421(16) -0.0002(15) 0.0153(13) -0.0049(15)
C15 0.0390(15) 0.0500(19) 0.0399(15) -0.0016(14) 0.0163(13) -0.0012(14)
C2 0.0411(16) 0.0454(18) 0.0563(19) -0.0023(15) 0.0249(15) -0.0024(14)
C10 0.0385(16) 0.055(2) 0.0473(18) -0.0017(15) 0.0181(14) -0.0067(15)
C14 0.0308(13) 0.0457(18) 0.0423(16) 0.0002(14) 0.0124(12) -0.0015(13)
C21 0.0444(17) 0.065(2) 0.0460(17) 0.0047(16) 0.0174(14) 0.0140(16)
C20 0.0393(15) 0.053(2) 0.0470(17) 0.0011(15) 0.0219(14) 0.0044(15)
C19 0.0420(16) 0.0504(19) 0.0434(17) 0.0026(15) 0.0186(14) 0.0021(15)
C8 0.0523(18) 0.076(3) 0.0304(15) 0.0049(16) 0.0107(13) -0.0095(18)
C26 0.0359(16) 0.0433(19) 0.068(2) 0.0020(16) 0.0232(15) 0.0026(14)
C27 0.0343(16) 0.059(2) 0.058(2) 0.0014(17) 0.0050(15) 0.0074(15)
C18 0.0423(16) 0.0485(19) 0.0565(19) 0.0012(15) 0.0270(15) 0.0020(14)
C23 0.063(2) 0.076(3) 0.053(2) -0.0032(18) 0.0367(18) 0.012(2)
C28 0.0474(18) 0.066(2) 0.0430(17) -0.0036(16) 0.0065(14) 0.0059(17)
C7 0.064(2) 0.060(2) 0.0494(19) 0.0041(16) 0.0309(17) -0.0075(18)
C1 0.0500(19) 0.066(2) 0.068(2) -0.0022(19) 0.0307(19) -0.0101(18)
C32 0.0469(18) 0.068(2) 0.0415(17) -0.0023(16) 0.0089(14) 0.0085(17)
C22 0.065(2) 0.090(3) 0.0411(18) 0.0029(19) 0.0245(16) 0.020(2)
C16 0.0511(19) 0.107(3) 0.0393(18) 0.002(2) 0.0042(15) -0.024(2)
C12 0.0497(18) 0.089(3) 0.0352(16) 0.0069(18) 0.0078(14) -0.0152(19)
C9 0.0434(18) 0.076(3) 0.057(2) -0.0093(19) 0.0203(16) -0.0181(18)
C17 0.055(2) 0.058(2) 0.076(3) -0.002(2) 0.040(2) 0.0065(18)
C25 0.0417(18) 0.053(2) 0.080(3) 0.002(2) 0.0259(18) 0.0077(16)
C11 0.0388(17) 0.084(3) 0.0493(19) -0.0001(19) 0.0034(15) -0.0208(18)
C24 0.069(2) 0.101(3) 0.0454(19) 0.001(2) 0.0278(17) 0.020(2)

loop_
_atom_type_symbol
_atom_type_description
_atom_type_scat_dispersion_real
_atom_type_scat_dispersion_imag
_atom_type_scat_source
C C 0.0033 0.0016 'International Tables Vol C Tables 4.2.6.8 and 6.1.1.4'
H H 0.0000 0.0000 'International Tables Vol C Tables 4.2.6.8 and 6.1.1.4'
O O 0.0106 0.0060 'International Tables Vol C Tables 4.2.6.8 and 6.1.1.4'

loop_
_geom_angle_atom_site_label_1
_geom_angle_atom_site_label_2
_geom_angle_atom_site_label_3
_geom_angle
_geom_angle_site_symmetry_1
_geom_angle_site_symmetry_3
_geom_angle_publ_flag
C4 O3 C8 116.9(2) . . ?
C30 O9 C32 117.2(2) . . ?
C5 O2 H2 109.5 . . ?
C29 O8 H8 109.5 . . ?
C14 O6 C16 117.1(2) . . ?
C13 O5 H5 109.5 . . ?
C20 O12 C24 117.2(3) . . ?
C21 O11 H11 109.5 . . ?
O2 C5 C6 118.5(3) . . ?
O2 C5 C4 121.7(3) . . ?
C6 C5 C4 119.9(3) . . ?
O8 C29 C28 118.0(3) . . ?
O8 C29 C30 122.2(3) . . ?
C28 C29 C30 119.8(3) . . ?
C4 C3 C2 120.4(3) . . ?
C4 C3 H3 119.8 . . ?
C2 C3 H3 119.8 . . ?
O9 C30 C31 126.4(3) . . ?
O9 C30 C29 113.5(3) . . ?
C31 C30 C29 120.1(3) . . ?
C5 C6 C7 119.9(3) . . ?
C5 C6 H6 120.0 . . ?
C7 C6 H6 120.0 . . ?
C30 C31 C26 119.9(3) . . ?
C30 C31 H31 120.1 . . ?
C26 C31 H31 120.1 . . ?
O3 C4 C3 126.4(3) . . ?
O3 C4 C5 114.0(2) . . ?
C3 C4 C5 119.5(3) . . ?
O5 C13 C12 118.5(3) . . ?
O5 C13 C14 122.4(3) . . ?
C12 C13 C14 119.0(3) . . ?
C14 C15 C10 120.2(3) . . ?
C14 C15 H15 119.9 . . ?
C10 C15 H15 119.9 . . ?
C7 C2 C3 119.7(3) . . ?
C7 C2 C1 119.9(3) . . ?
C3 C2 C1 120.4(3) . . ?
C11 C10 C15 119.6(3) . . ?
C11 C10 C9 119.2(3) . . ?
C15 C10 C9 121.2(3) . . ?
O6 C14 C15 126.0(3) . . ?
O6 C14 C13 113.8(3) . . ?
C15 C14 C13 120.1(3) . . ?
O11 C21 C22 119.5(3) . . ?
O11 C21 C20 121.2(3) . . ?
C22 C21 C20 119.4(3) . . ?
O12 C20 C19 126.4(3) . . ?
O12 C20 C21 114.1(3) . . ?
C19 C20 C21 119.5(3) . . ?
C20 C19 C18 120.0(3) . . ?
C20 C19 H19 120.0 . . ?
C18 C19 H19 120.0 . . ?
O3 C8 H8A 109.5 . . ?
O3 C8 H8B 109.5 . . ?
H8A C8 H8B 109.5 . . ?
O3 C8 H8C 109.5 . . ?
H8A C8 H8C 109.5 . . ?
H8B C8 H8C 109.5 . . ?
C27 C26 C31 120.0(3) . . ?
C27 C26 C25 119.0(3) . . ?
C31 C26 C25 121.0(3) . . ?
C26 C27 C28 120.7(3) . . ?
C26 C27 H27 119.7 . . ?
C28 C27 H27 119.7 . . ?
C23 C18 C19 120.0(3) . . ?
C23 C18 C17 119.5(3) . . ?
C19 C18 C17 120.5(3) . . ?
C22 C23 C18 119.9(3) . . ?
C22 C23 H23 120.0 . . ?
C18 C23 H23 120.0 . . ?
C27 C28 C29 119.5(3) . . ?
C27 C28 H28 120.2 . . ?
C29 C28 H28 120.2 . . ?
C2 C7 C6 120.6(3) . . ?
C2 C7 H7 119.7 . . ?
C6 C7 H7 119.7 . . ?
O1 C1 C2 126.2(4) . . ?
O1 C1 H1 116.9 . . ?
C2 C1 H1 116.9 . . ?
O9 C32 H32A 109.5 . . ?
O9 C32 H32B 109.5 . . ?
H32A C32 H32B 109.5 . . ?
O9 C32 H32C 109.5 . . ?
H32A C32 H32C 109.5 . . ?
H32B C32 H32C 109.5 . . ?
C23 C22 C21 121.2(3) . . ?
C23 C22 H22 119.4 . . ?
C21 C22 H22 119.4 . . ?
O6 C16 H16A 109.5 . . ?
O6 C16 H16B 109.5 . . ?
H16A C16 H16B 109.5 . . ?
O6 C16 H16C 109.5 . . ?
H16A C16 H16C 109.5 . . ?
H16B C16 H16C 109.5 . . ?
C11 C12 C13 120.8(3) . . ?
C11 C12 H12 119.6 . . ?
C13 C12 H12 119.6 . . ?
O4 C9 C10 125.9(3) . . ?
O4 C9 H9 117.0 . . ?
C10 C9 H9 117.0 . . ?
O10 C17 C18 126.2(3) . . ?
O10 C17 H17 116.9 . . ?
C18 C17 H17 116.9 . . ?
O7 C25 C26 125.9(3) . . ?
O7 C25 H25 117.0 . . ?
C26 C25 H25 117.0 . . ?
C12 C11 C10 120.2(3) . . ?
C12 C11 H11A 119.9 . . ?
C10 C11 H11A 119.9 . . ?
O12 C24 H24A 109.5 . . ?
O12 C24 H24B 109.5 . . ?
H24A C24 H24B 109.5 . . ?
O12 C24 H24C 109.5 . . ?
H24A C24 H24C 109.5 . . ?
H24B C24 H24C 109.5 . . ?

loop_
_geom_bond_atom_site_label_1
_geom_bond_atom_site_label_2
_geom_bond_distance
_geom_bond_site_symmetry_2
_geom_bond_publ_flag
O3 C4 1.356(3) . ?
O3 C8 1.428(3) . ?
O9 C30 1.362(3) . ?
O9 C32 1.416(4) . ?
O2 C5 1.344(4) . ?
O2 H2 0.8200 . ?
O8 C29 1.345(4) . ?
O8 H8 0.8200 . ?
O6 C14 1.362(3) . ?
O6 C16 1.427(4) . ?
O5 C13 1.341(4) . ?
O5 H5 0.8200 . ?
O12 C20 1.347(4) . ?
O12 C24 1.433(4) . ?
O4 C9 1.205(4) . ?
O1 C1 1.193(4) . ?
O10 C17 1.207(4) . ?
O7 C25 1.202(5) . ?
O11 C21 1.336(4) . ?
O11 H11 0.8200 . ?
C5 C6 1.378(4) . ?
C5 C4 1.410(4) . ?
C29 C28 1.387(4) . ?
C29 C30 1.401(4) . ?
C3 C4 1.366(4) . ?
C3 C2 1.398(4) . ?
C3 H3 0.9300 . ?
C30 C31 1.366(4) . ?
C6 C7 1.380(5) . ?
C6 H6 0.9300 . ?
C31 C26 1.393(4) . ?
C31 H31 0.9300 . ?
C13 C12 1.379(4) . ?
C13 C14 1.404(4) . ?
C15 C14 1.367(4) . ?
C15 C10 1.395(4) . ?
C15 H15 0.9300 . ?
C2 C7 1.374(5) . ?
C2 C1 1.460(5) . ?
C10 C11 1.377(5) . ?
C10 C9 1.460(5) . ?
C21 C22 1.374(5) . ?
C21 C20 1.414(4) . ?
C20 C19 1.368(4) . ?
C19 C18 1.405(4) . ?
C19 H19 0.9300 . ?
C8 H8A 0.9600 . ?
C8 H8B 0.9600 . ?
C8 H8C 0.9600 . ?
C26 C27 1.376(5) . ?
C26 C25 1.464(5) . ?
C27 C28 1.376(5) . ?
C27 H27 0.9300 . ?
C18 C23 1.377(5) . ?
C18 C17 1.458(5) . ?
C23 C22 1.367(5) . ?
C23 H23 0.9300 . ?
C28 H28 0.9300 . ?
C7 H7 0.9300 . ?
C1 H1 0.9300 . ?
C32 H32A 0.9600 . ?
C32 H32B 0.9600 . ?
C32 H32C 0.9600 . ?
C22 H22 0.9300 . ?
C16 H16A 0.9600 . ?
C16 H16B 0.9600 . ?
C16 H16C 0.9600 . ?
C12 C11 1.375(5) . ?
C12 H12 0.9300 . ?
C9 H9 0.9300 . ?
C17 H17 0.9300 . ?
C25 H25 0.9300 . ?
C11 H11A 0.9300 . ?
C24 H24A 0.9600 . ?
C24 H24B 0.9600 . ?
C24 H24C 0.9600 . ?

loop_
_geom_torsion_atom_site_label_1
_geom_torsion_atom_site_label_2
_geom_torsion_atom_site_label_3
_geom_torsion_atom_site_label_4
_geom_torsion
_geom_torsion_site_symmetry_1
_geom_torsion_site_symmetry_2
_geom_torsion_site_symmetry_3
_geom_torsion_site_symmetry_4
_geom_torsion_publ_flag
C32 O9 C30 C31 0.1(5) . . . . ?
C32 O9 C30 C29 179.6(3) . . . . ?
O8 C29 C30 O9 1.7(4) . . . . ?
C28 C29 C30 O9 -177.9(3) . . . . ?
O8 C29 C30 C31 -178.8(3) . . . . ?
C28 C29 C30 C31 1.6(5) . . . . ?
O2 C5 C6 C7 179.7(3) . . . . ?
C4 C5 C6 C7 0.2(5) . . . . ?
O9 C30 C31 C26 179.1(3) . . . . ?
C29 C30 C31 C26 -0.4(5) . . . . ?
C8 O3 C4 C3 2.1(5) . . . . ?
C8 O3 C4 C5 -178.0(3) . . . . ?
C2 C3 C4 O3 178.5(3) . . . . ?
C2 C3 C4 C5 -1.3(5) . . . . ?
O2 C5 C4 O3 1.3(4) . . . . ?
C6 C5 C4 O3 -179.2(3) . . . . ?
O2 C5 C4 C3 -178.9(3) . . . . ?
C6 C5 C4 C3 0.7(5) . . . . ?
C4 C3 C2 C7 1.2(5) . . . . ?
C4 C3 C2 C1 -179.8(3) . . . . ?
C14 C15 C10 C11 -0.7(5) . . . . ?
C14 C15 C10 C9 179.8(3) . . . . ?
C16 O6 C14 C15 -5.6(5) . . . . ?
C16 O6 C14 C13 174.8(3) . . . . ?
C10 C15 C14 O6 -179.7(3) . . . . ?
C10 C15 C14 C13 -0.1(5) . . . . ?
O5 C13 C14 O6 -0.5(5) . . . . ?
C12 C13 C14 O6 -179.7(3) . . . . ?
O5 C13 C14 C15 179.9(3) . . . . ?
C12 C13 C14 C15 0.7(5) . . . . ?
C24 O12 C20 C19 2.2(6) . . . . ?
C24 O12 C20 C21 -178.1(3) . . . . ?
O11 C21 C20 O12 0.4(5) . . . . ?
C22 C21 C20 O12 179.0(4) . . . . ?
O11 C21 C20 C19 -179.8(4) . . . . ?
C22 C21 C20 C19 -1.3(6) . . . . ?
O12 C20 C19 C18 179.8(3) . . . . ?
C21 C20 C19 C18 0.1(5) . . . . ?
C30 C31 C26 C27 -1.0(5) . . . . ?
C30 C31 C26 C25 180.0(3) . . . . ?
C31 C26 C27 C28 1.1(5) . . . . ?
C25 C26 C27 C28 -179.8(3) . . . . ?
C20 C19 C18 C23 0.2(5) . . . . ?
C20 C19 C18 C17 -179.6(3) . . . . ?
C19 C18 C23 C22 0.8(6) . . . . ?
C17 C18 C23 C22 -179.4(4) . . . . ?
C26 C27 C28 C29 0.1(6) . . . . ?
O8 C29 C28 C27 178.9(3) . . . . ?
C30 C29 C28 C27 -1.4(5) . . . . ?
C3 C2 C7 C6 -0.4(5) . . . . ?
C1 C2 C7 C6 -179.4(4) . . . . ?
C5 C6 C7 C2 -0.3(6) . . . . ?
C7 C2 C1 O1 -178.8(4) . . . . ?
C3 C2 C1 O1 2.1(6) . . . . ?
C18 C23 C22 C21 -2.1(6) . . . . ?
O11 C21 C22 C23 -179.2(4) . . . . ?
C20 C21 C22 C23 2.3(6) . . . . ?
O5 C13 C12 C11 -179.7(4) . . . . ?
C14 C13 C12 C11 -0.4(6) . . . . ?
C11 C10 C9 O4 178.7(4) . . . . ?
C15 C10 C9 O4 -1.8(6) . . . . ?
C23 C18 C17 O10 179.1(4) . . . . ?
C19 C18 C17 O10 -1.1(6) . . . . ?
C27 C26 C25 O7 179.7(4) . . . . ?
C31 C26 C25 O7 -1.2(6) . . . . ?
C13 C12 C11 C10 -0.3(6) . . . . ?
C15 C10 C11 C12 0.9(6) . . . . ?
C9 C10 C11 C12 -179.6(4) . . . . ?
